data_4320787
loop_
_publ_author_name
'Mehtap Emirdag-Eanes'
'James A. Ibers'

_publ_section_title
;
 Synthesis and Characterization of New Oxidopolysulfidovanadates
;
_journal_name_full 'Inorganic Chemistry'
_journal_page_first 6910
_journal_page_last 6912
_journal_paper_doi 10.1021/ic010809s
_journal_volume 40
_journal_year 2001
_chemical_formula_sum 'Cs5 O3 S16 V3'
_chemical_formula_weight 1378.33
_chemical_name_systematic
;
  ?
;
_space_group_IT_number 14
_symmetry_cell_setting monoclinic
_symmetry_space_group_name_Hall '-P 2ybc'
_symmetry_space_group_name_H-M 'P 1 21/c 1'
_atom_sites_solution_hydrogens none
_atom_sites_solution_primary direct
_atom_sites_solution_secondary difmap
_audit_creation_method SHELXL-97
_cell_angle_alpha 90.00
_cell_angle_beta 101.3250(10)
_cell_angle_gamma 90.00
_cell_formula_units_Z 4
_cell_length_a 8.4451(6)
_cell_length_b 24.5144(18)
_cell_length_c 14.0995(10)
_cell_measurement_reflns_used 7804
_cell_measurement_temperature 153(2)
_cell_measurement_theta_max 28.11
_cell_measurement_theta_min 2.46
_cell_volume 2862.1(4)
_computing_cell_refinement 'SMART version 5.054 (Bruker, 2000)'
_computing_data_collection 'SMART version 5.054 (Bruker, 2000)'
_computing_data_reduction 'SAINT-Plus version 6.02A (Bruker, 2000)'
_computing_molecular_graphics 'SHELXL-97 (Sheldrick, 1997)'
_computing_publication_material 'SHELXL-97 (Sheldrick, 1997)'
_computing_structure_refinement 'SHELXL-97 (Sheldrick, 1997)'
_computing_structure_solution 'SHELXS-97 (Sheldrick, 1990)'
_diffrn_ambient_temperature 153(2)
_diffrn_measured_fraction_theta_full 0.939
_diffrn_measured_fraction_theta_max 0.939
_diffrn_measurement_device_type 'Bruker Smart 1000 CCD'
_diffrn_measurement_method \w
_diffrn_radiation_monochromator graphite
_diffrn_radiation_source 'fine-focus sealed tube'
_diffrn_radiation_type MoK\a
_diffrn_radiation_wavelength 0.71073
_diffrn_reflns_av_R_equivalents 0.0839
_diffrn_reflns_av_sigmaI/netI 0.0655
_diffrn_reflns_limit_h_max 11
_diffrn_reflns_limit_h_min -10
_diffrn_reflns_limit_k_max 33
_diffrn_reflns_limit_k_min -32
_diffrn_reflns_limit_l_max 18
_diffrn_reflns_limit_l_min -18
_diffrn_reflns_number 33522
_diffrn_reflns_theta_full 28.81
_diffrn_reflns_theta_max 28.81
_diffrn_reflns_theta_min 1.66
_diffrn_standards_decay_% <1
_diffrn_standards_interval_count none
_diffrn_standards_interval_time none
_diffrn_standards_number none
_exptl_absorpt_coefficient_mu 8.401
_exptl_absorpt_correction_T_max 0.7221
_exptl_absorpt_correction_T_min 0.6579
_exptl_absorpt_correction_type numerical
_exptl_absorpt_process_details 'face indexed'
_exptl_crystal_colour red
_exptl_crystal_density_diffrn 3.199
_exptl_crystal_density_meas ?
_exptl_crystal_density_method 'not measured'
_exptl_crystal_description needle
_exptl_crystal_F_000 2496
_exptl_crystal_size_max 0.496
_exptl_crystal_size_mid 0.046
_exptl_crystal_size_min 0.052
_refine_diff_density_max 1.847
_refine_diff_density_min -1.334
_refine_diff_density_rms 0.309
_refine_ls_extinction_method none
_refine_ls_goodness_of_fit_ref 1.043
_refine_ls_hydrogen_treatment none
_refine_ls_matrix_type full
_refine_ls_number_parameters 244
_refine_ls_number_reflns 7027
_refine_ls_number_restraints 0
_refine_ls_restrained_S_all 1.043
_refine_ls_R_factor_all 0.0748
_refine_ls_R_factor_gt 0.0433
_refine_ls_shift/su_max 0.001
_refine_ls_shift/su_mean 0.000
_refine_ls_structure_factor_coef Fsqd
_refine_ls_weighting_details 'calc w=1/[\s^2^(Fo^2^)+(0.0460P)^2^+4.3916P] where P=(Fo^2^+2Fc^2^)/3'
_refine_ls_weighting_scheme calc
_refine_ls_wR_factor_gt 0.0900
_refine_ls_wR_factor_ref 0.1046
_reflns_number_gt 5029
_reflns_number_total 7027
_reflns_threshold_expression >2sigma(I)
_cod_data_source_file ic010809s_2.cif
_cod_data_source_block cs5
_cod_depositor_comments
;
The following automatic conversions were performed:

'_exptl_crystal_density_meas' value 'not measured' was changed to '?'
- the value is perceived as not measured.

Automatic conversion script
Id: cif_fix_values 3008 2015-01-20 13:52:24Z robertas 
;
_cod_database_code 4320787

loop_
_symmetry_equiv_pos_as_xyz
'x, y, z'
'-x, y+1/2, -z+1/2'
'-x, -y, -z'
'x, -y-1/2, z-1/2'

loop_
_atom_site_label
_atom_site_type_symbol
_atom_site_fract_x
_atom_site_fract_y
_atom_site_fract_z
_atom_site_U_iso_or_equiv
_atom_site_adp_type
_atom_site_occupancy
_atom_site_symmetry_multiplicity
_atom_site_calc_flag
_atom_site_refinement_flags
_atom_site_disorder_assembly
_atom_site_disorder_group
Cs1 Cs 0.25191(6) 0.54830(2) 0.55526(4) 0.01844(12) Uani 1 1 d . . .
Cs2 Cs 0.25356(6) 0.38244(2) 0.86234(4) 0.02274(13) Uani 1 1 d . . .
Cs3 Cs 0.69818(6) 0.53167(2) 0.84673(4) 0.01989(12) Uani 1 1 d . . .
Cs4 Cs 0.43922(6) 0.73546(2) 0.71295(4) 0.01980(12) Uani 1 1 d . . .
Cs5 Cs 0.04259(7) 0.27997(2) 1.10087(4) 0.02568(13) Uani 1 1 d . . .
V1 V 0.67370(15) 0.41136(5) 1.03240(9) 0.0142(3) Uani 1 1 d . . .
V2 V 0.32019(15) 0.35581(5) 0.59909(9) 0.0142(3) Uani 1 1 d . . .
V3 V 0.82811(15) 0.64510(5) 0.64711(9) 0.0144(3) Uani 1 1 d . . .
S1 S 0.6203(2) 0.32090(8) 0.99102(16) 0.0216(4) Uani 1 1 d . . .
S2 S 0.4940(2) 0.34903(8) 1.09169(14) 0.0199(4) Uani 1 1 d . . .
S3 S 0.2738(3) 0.54865(9) 0.81439(15) 0.0229(4) Uani 1 1 d . . .
S4 S 0.1249(2) 0.52374(9) 0.90408(15) 0.0234(4) Uani 1 1 d . . .
S5 S -0.1169(2) 0.40163(8) 0.93826(14) 0.0183(4) Uani 1 1 d . . .
S6 S -0.1877(2) 0.35682(8) 0.81115(15) 0.0191(4) Uani 1 1 d . . .
S7 S 0.2691(2) 0.58837(8) 0.29858(14) 0.0191(4) Uani 1 1 d . . .
S8 S 0.4870(2) 0.42656(8) 0.68928(14) 0.0185(4) Uani 1 1 d . . .
S9 S 0.1192(2) 0.42001(8) 0.62118(14) 0.0171(4) Uani 1 1 d . . .
S10 S -0.0441(2) 0.64333(8) 0.47173(14) 0.0162(4) Uani 1 1 d . . .
S11 S 0.6599(2) 0.70630(8) 0.52889(14) 0.0165(4) Uani 1 1 d . . .
S12 S 0.4475(2) 0.67119(8) 0.45810(15) 0.0187(4) Uani 1 1 d . . .
S13 S 0.3387(2) 0.42288(8) 0.43632(14) 0.0172(4) Uani 1 1 d . . .
S14 S 0.1224(2) 0.44922(8) 0.35511(14) 0.0174(4) Uani 1 1 d . . .
S15 S 0.1045(2) 0.65651(8) 0.71545(14) 0.0186(4) Uani 1 1 d . . .
S16 S -0.0136(3) 0.72561(8) 0.65003(15) 0.0218(4) Uani 1 1 d . . .
O1 O 0.5413(6) 0.4468(2) 0.9622(4) 0.0183(11) Uani 1 1 d . . .
O2 O 0.3174(6) 0.3130(2) 0.6867(4) 0.0186(12) Uani 1 1 d . . .
O3 O 0.7442(6) 0.6549(2) 0.7400(4) 0.0199(12) Uani 1 1 d . . .

loop_
_atom_site_aniso_label
_atom_site_aniso_U_11
_atom_site_aniso_U_22
_atom_site_aniso_U_33
_atom_site_aniso_U_23
_atom_site_aniso_U_13
_atom_site_aniso_U_12
Cs1 0.0154(2) 0.0206(2) 0.0191(2) 0.00070(19) 0.00286(19) 0.00001(18)
Cs2 0.0152(2) 0.0386(3) 0.0141(2) -0.0023(2) 0.00213(19) -0.0003(2)
Cs3 0.0180(2) 0.0212(3) 0.0211(3) 0.0012(2) 0.0053(2) 0.00105(19)
Cs4 0.0172(2) 0.0209(3) 0.0207(3) 0.0035(2) 0.0024(2) -0.00125(19)
Cs5 0.0316(3) 0.0258(3) 0.0172(3) -0.0056(2) -0.0011(2) 0.0084(2)
V1 0.0130(6) 0.0167(6) 0.0121(6) 0.0008(5) 0.0004(5) 0.0008(5)
V2 0.0130(6) 0.0177(7) 0.0117(6) 0.0007(5) 0.0022(5) 0.0007(5)
V3 0.0148(6) 0.0168(6) 0.0118(6) 0.0000(5) 0.0030(5) -0.0007(5)
S1 0.0213(10) 0.0186(10) 0.0262(11) -0.0037(8) 0.0079(9) -0.0017(8)
S2 0.0198(10) 0.0247(11) 0.0161(10) 0.0016(8) 0.0057(8) -0.0022(8)
S3 0.0219(10) 0.0297(11) 0.0165(10) -0.0034(8) 0.0024(8) 0.0002(8)
S4 0.0158(10) 0.0297(11) 0.0220(11) -0.0004(9) -0.0023(8) -0.0054(8)
S5 0.0137(9) 0.0237(10) 0.0176(10) 0.0014(8) 0.0029(8) -0.0008(7)
S6 0.0198(10) 0.0183(10) 0.0198(10) -0.0011(8) 0.0051(8) 0.0019(8)
S7 0.0150(9) 0.0261(11) 0.0157(10) 0.0007(8) 0.0018(8) -0.0033(8)
S8 0.0155(9) 0.0214(10) 0.0170(10) -0.0029(8) -0.0006(8) 0.0007(7)
S9 0.0167(9) 0.0193(10) 0.0153(9) -0.0013(7) 0.0029(8) 0.0021(7)
S10 0.0135(9) 0.0180(9) 0.0167(9) 0.0012(7) 0.0016(8) -0.0007(7)
S11 0.0161(9) 0.0186(10) 0.0143(9) -0.0015(7) 0.0014(8) 0.0020(7)
S12 0.0119(9) 0.0225(10) 0.0212(10) -0.0016(8) 0.0018(8) 0.0026(7)
S13 0.0146(9) 0.0202(10) 0.0168(9) -0.0010(8) 0.0032(8) -0.0016(7)
S14 0.0174(9) 0.0175(9) 0.0174(9) 0.0008(8) 0.0037(8) 0.0020(7)
S15 0.0142(9) 0.0231(10) 0.0177(10) -0.0008(8) 0.0006(8) -0.0017(7)
S16 0.0228(10) 0.0200(10) 0.0207(10) -0.0001(8) 0.0000(8) -0.0031(8)
O1 0.016(3) 0.021(3) 0.016(3) 0.001(2) -0.001(2) -0.002(2)
O2 0.020(3) 0.019(3) 0.016(3) 0.000(2) 0.002(2) -0.003(2)
O3 0.014(3) 0.030(3) 0.014(3) -0.001(2) 0.000(2) -0.001(2)

loop_
_atom_type_symbol
_atom_type_description
_atom_type_scat_dispersion_real
_atom_type_scat_dispersion_imag
_atom_type_scat_source
O O 0.0106 0.0060 'International Tables Vol C Tables 4.2.6.8 and 6.1.1.4'
S S 0.1246 0.1234 'International Tables Vol C Tables 4.2.6.8 and 6.1.1.4'
V V 0.3005 0.5294 'International Tables Vol C Tables 4.2.6.8 and 6.1.1.4'
Cs Cs -0.3680 2.1192 'International Tables Vol C Tables 4.2.6.8 and 6.1.1.4'

loop_
_geom_angle_atom_site_label_1
_geom_angle_atom_site_label_2
_geom_angle_atom_site_label_3
_geom_angle
_geom_angle_site_symmetry_1
_geom_angle_site_symmetry_3
_geom_angle_publ_flag
S10 Cs1 S13 121.24(5) . 3_666 ?
S10 Cs1 S9 116.48(5) . . ?
S13 Cs1 S9 122.23(5) 3_666 . ?
S10 Cs1 S3 103.46(5) . . ?
S13 Cs1 S3 96.36(5) 3_666 . ?
S9 Cs1 S3 72.06(5) . . ?
S10 Cs1 S14 59.02(4) . 3_566 ?
S13 Cs1 S14 154.85(5) 3_666 3_566 ?
S9 Cs1 S14 65.10(4) . 3_566 ?
S3 Cs1 S14 61.57(5) . 3_566 ?
S10 Cs1 S13 127.59(5) . . ?
S13 Cs1 S13 84.24(5) 3_666 . ?
S9 Cs1 S13 58.11(4) . . ?
S3 Cs1 S13 119.41(5) . . ?
S14 Cs1 S13 116.23(4) 3_566 . ?
S10 Cs1 S9 33.21(4) . 3_566 ?
S13 Cs1 S9 133.07(5) 3_666 3_566 ?
S9 Cs1 S9 95.39(4) . 3_566 ?
S3 Cs1 S9 123.31(5) . 3_566 ?
S14 Cs1 S9 63.10(4) 3_566 3_566 ?
S13 Cs1 S9 95.07(4) . 3_566 ?
S10 Cs1 S14 95.53(5) . . ?
S13 Cs1 S14 107.35(4) 3_666 . ?
S9 Cs1 S14 63.65(4) . . ?
S3 Cs1 S14 135.70(5) . . ?
S14 Cs1 S14 97.39(4) 3_566 . ?
S13 Cs1 S14 32.46(4) . . ?
S9 Cs1 S14 62.66(4) 3_566 . ?
S10 Cs1 S7 70.08(4) . . ?
S13 Cs1 S7 75.94(4) 3_666 . ?
S9 Cs1 S7 123.94(5) . . ?
S3 Cs1 S7 163.99(5) . . ?
S14 Cs1 S7 121.95(5) 3_566 . ?
S13 Cs1 S7 74.32(4) . . ?
S9 Cs1 S7 59.06(4) 3_566 . ?
S14 Cs1 S7 60.29(4) . . ?
S10 Cs1 S12 71.34(4) . . ?
S13 Cs1 S12 50.22(4) 3_666 . ?
S9 Cs1 S12 168.95(4) . . ?
S3 Cs1 S12 114.85(5) . . ?
S14 Cs1 S12 125.44(4) 3_566 . ?
S13 Cs1 S12 111.13(4) . . ?
S9 Cs1 S12 87.81(4) 3_566 . ?
S14 Cs1 S12 109.05(4) . . ?
S7 Cs1 S12 49.50(4) . . ?
S10 Cs1 S15 55.84(4) . . ?
S13 Cs1 S15 105.77(4) 3_666 . ?
S9 Cs1 S15 107.71(4) . . ?
S3 Cs1 S15 50.52(5) . . ?
S14 Cs1 S15 51.63(4) 3_566 . ?
S13 Cs1 S15 165.82(4) . . ?
S9 Cs1 S15 85.44(4) 3_566 . ?
S14 Cs1 S15 144.56(4) . . ?
S7 Cs1 S15 117.43(4) . . ?
S12 Cs1 S15 83.06(4) . . ?
S10 Cs1 S8 162.96(5) . . ?
S13 Cs1 S8 74.38(4) 3_666 . ?
S9 Cs1 S8 48.82(4) . . ?
S3 Cs1 S8 65.75(4) . . ?
S14 Cs1 S8 103.98(4) 3_566 . ?
S13 Cs1 S8 56.17(4) . . ?
S9 Cs1 S8 141.31(4) 3_566 . ?
S14 Cs1 S8 85.01(4) . . ?
S7 Cs1 S8 123.77(4) . . ?
S12 Cs1 S8 124.60(4) . . ?
S15 Cs1 S8 116.09(4) . . ?
O1 Cs2 O2 113.97(14) . . ?
O1 Cs2 S9 113.32(11) . . ?
O2 Cs2 S9 56.49(10) . . ?
O1 Cs2 S5 118.10(11) . . ?
O2 Cs2 S5 127.68(10) . . ?
S9 Cs2 S5 97.02(5) . . ?
O1 Cs2 S2 55.32(11) . . ?
O2 Cs2 S2 115.86(10) . . ?
S9 Cs2 S2 164.59(5) . . ?
S5 Cs2 S2 97.85(5) . . ?
O1 Cs2 S8 70.05(11) . . ?
O2 Cs2 S8 54.91(10) . . ?
S9 Cs2 S8 51.36(4) . . ?
S5 Cs2 S8 143.42(5) . . ?
S2 Cs2 S8 113.28(5) . . ?
O1 Cs2 S1 56.47(11) . . ?
O2 Cs2 S1 84.61(10) . . ?
S9 Cs2 S1 133.21(5) . . ?
S5 Cs2 S1 128.97(5) . . ?
S2 Cs2 S1 33.36(5) . . ?
S8 Cs2 S1 86.32(5) . . ?
O1 Cs2 S6 150.39(11) . . ?
O2 Cs2 S6 94.37(10) . . ?
S9 Cs2 S6 74.51(5) . . ?
S5 Cs2 S6 33.40(5) . . ?
S2 Cs2 S6 120.67(5) . . ?
S8 Cs2 S6 125.70(5) . . ?
S1 Cs2 S6 139.43(5) . . ?
O1 Cs2 S4 70.77(11) . . ?
O2 Cs2 S4 137.11(10) . . ?
S9 Cs2 S4 81.89(5) . . ?
S5 Cs2 S4 61.52(5) . . ?
S2 Cs2 S4 101.73(5) . . ?
S8 Cs2 S4 92.50(5) . . ?
S1 Cs2 S4 124.13(5) . . ?
S6 Cs2 S4 82.79(4) . . ?
O1 Cs2 V2 106.14(10) . . ?
O2 Cs2 V2 23.49(10) . . ?
S9 Cs2 V2 36.92(4) . . ?
S5 Cs2 V2 127.60(4) . . ?
S2 Cs2 V2 131.30(4) . . ?
S8 Cs2 V2 37.45(4) . . ?
S1 Cs2 V2 97.95(4) . . ?
S6 Cs2 V2 96.50(4) . . ?
S4 Cs2 V2 114.01(4) . . ?
O1 Cs2 V1 21.76(10) . . ?
O2 Cs2 V1 107.72(10) . . ?
S9 Cs2 V1 128.87(4) . . ?
S5 Cs2 V1 122.52(4) . . ?
S2 Cs2 V1 37.16(4) . . ?
S8 Cs2 V1 79.06(4) . . ?
S1 Cs2 V1 35.41(4) . . ?
S6 Cs2 V1 154.19(4) . . ?
S4 Cs2 V1 89.56(4) . . ?
V2 Cs2 V1 109.10(3) . . ?
O1 Cs2 S3 60.26(10) . . ?
O2 Cs2 S3 112.73(10) . . ?
S9 Cs2 S3 66.24(4) . . ?
S5 Cs2 S3 89.19(4) . . ?
S2 Cs2 S3 109.90(5) . . ?
S8 Cs2 S3 63.06(4) . . ?
S1 Cs2 S3 115.85(5) . . ?
S6 Cs2 S3 101.95(4) . . ?
S4 Cs2 S3 29.54(4) . . ?
V2 Cs2 S3 89.49(4) . . ?
V1 Cs2 S3 82.02(4) . . ?
O1 Cs3 O3 156.83(13) . . ?
O1 Cs3 S14 144.50(10) . 3_666 ?
O3 Cs3 S14 54.74(9) . 3_666 ?
O1 Cs3 S2 99.33(10) . 3_667 ?
O3 Cs3 S2 58.40(10) . 3_667 ?
S14 Cs3 S2 112.40(5) 3_666 3_667 ?
O1 Cs3 S4 111.39(10) . 1_655 ?
O3 Cs3 S4 87.18(10) . 1_655 ?
S14 Cs3 S4 67.05(5) 3_666 1_655 ?
S2 Cs3 S4 119.02(5) 3_667 1_655 ?
O1 Cs3 S3 67.69(10) . . ?
O3 Cs3 S3 92.22(10) . . ?
S14 Cs3 S3 117.81(5) 3_666 . ?
S2 Cs3 S3 55.49(5) 3_667 . ?
S4 Cs3 S3 173.30(5) 1_655 . ?
O1 Cs3 S7 80.78(10) . 3_666 ?
O3 Cs3 S7 116.05(10) . 3_666 ?
S14 Cs3 S7 63.72(4) 3_666 3_666 ?
S2 Cs3 S7 154.10(5) 3_667 3_666 ?
S4 Cs3 S7 84.12(5) 1_655 3_666 ?
S3 Cs3 S7 102.10(5) . 3_666 ?
O1 Cs3 S8 68.60(10) . . ?
O3 Cs3 S8 116.17(10) . . ?
S14 Cs3 S8 80.65(5) 3_666 . ?
S2 Cs3 S8 122.89(5) 3_667 . ?
S4 Cs3 S8 117.15(5) 1_655 . ?
S3 Cs3 S8 69.04(5) . . ?
S7 Cs3 S8 33.06(4) 3_666 . ?
O1 Cs3 S5 55.11(10) . 1_655 ?
O3 Cs3 S5 147.35(10) . 1_655 ?
S14 Cs3 S5 100.33(4) 3_666 1_655 ?
S2 Cs3 S5 144.72(5) 3_667 1_655 ?
S4 Cs3 S5 61.86(5) 1_655 1_655 ?
S3 Cs3 S5 119.76(5) . 1_655 ?
S7 Cs3 S5 54.53(5) 3_666 1_655 ?
S8 Cs3 S5 73.90(5) . 1_655 ?
O1 Cs3 O1 50.41(16) . 3_667 ?
O3 Cs3 O1 108.55(12) . 3_667 ?
S14 Cs3 O1 162.54(9) 3_666 3_667 ?
S2 Cs3 O1 50.37(9) 3_667 3_667 ?
S4 Cs3 O1 121.16(9) 1_655 3_667 ?
S3 Cs3 O1 52.82(9) . 3_667 ?
S7 Cs3 O1 129.66(9) 3_666 3_667 ?
S8 Cs3 O1 105.80(9) . 3_667 ?
S5 Cs3 O1 97.06(9) 1_655 3_667 ?
O1 Cs3 S4 53.35(10) . 3_667 ?
O3 Cs3 S4 131.62(10) . 3_667 ?
S14 Cs3 S4 130.19(5) 3_666 3_667 ?
S2 Cs3 S4 100.68(5) 3_667 3_667 ?
S4 Cs3 S4 64.54(6) 1_655 3_667 ?
S3 Cs3 S4 111.45(5) . 3_667 ?
S7 Cs3 S4 99.96(5) 3_666 3_667 ?
S8 Cs3 S4 111.67(5) . 3_667 ?
S5 Cs3 S4 45.55(5) 1_655 3_667 ?
O1 Cs3 S4 63.23(9) 3_667 3_667 ?
O1 Cs3 V1 21.90(10) . . ?
O3 Cs3 V1 165.22(9) . . ?
S14 Cs3 V1 136.03(4) 3_666 . ?
S2 Cs3 V1 111.49(4) 3_667 . ?
S4 Cs3 V1 89.49(4) 1_655 . ?
S3 Cs3 V1 89.42(4) . . ?
S7 Cs3 V1 77.86(4) 3_666 . ?
S8 Cs3 V1 78.08(4) . . ?
S5 Cs3 V1 36.66(4) 1_655 . ?
O1 Cs3 V1 61.38(8) 3_667 . ?
S4 Cs3 V1 35.48(4) 3_667 . ?
O2 Cs4 O3 82.63(14) 2_656 . ?
O2 Cs4 S2 90.85(11) 2_656 3_667 ?
O3 Cs4 S2 61.82(10) . 3_667 ?
O2 Cs4 S15 148.93(11) 2_656 . ?
O3 Cs4 S15 107.19(10) . . ?
S2 Cs4 S15 69.78(5) 3_667 . ?
O2 Cs4 S1 89.01(11) 2_656 2_656 ?
O3 Cs4 S1 116.54(10) . 2_656 ?
S2 Cs4 S1 178.35(5) 3_667 2_656 ?
S15 Cs4 S1 111.03(5) . 2_656 ?
O2 Cs4 S11 93.65(11) 2_656 . ?
O3 Cs4 S11 55.87(10) . . ?
S2 Cs4 S11 116.20(5) 3_667 . ?
S15 Cs4 S11 116.45(5) . . ?
S1 Cs4 S11 62.18(5) 2_656 . ?
O2 Cs4 S6 81.77(11) 2_656 2_556 ?
O3 Cs4 S6 162.99(10) . 2_556 ?
S2 Cs4 S6 125.10(5) 3_667 2_556 ?
S15 Cs4 S6 89.72(5) . 2_556 ?
S1 Cs4 S6 56.50(5) 2_656 2_556 ?
S11 Cs4 S6 118.53(5) . 2_556 ?
O2 Cs4 S16 137.35(11) 2_656 . ?
O3 Cs4 S16 138.09(10) . . ?
S2 Cs4 S16 98.69(5) 3_667 . ?
S15 Cs4 S16 33.33(5) . . ?
S1 Cs4 S16 82.51(5) 2_656 . ?
S11 Cs4 S16 118.03(5) . . ?
S6 Cs4 S16 58.77(4) 2_556 . ?
O2 Cs4 S12 124.06(11) 2_656 . ?
O3 Cs4 S12 72.82(10) . . ?
S2 Cs4 S12 117.73(5) 3_667 . ?
S15 Cs4 S12 86.90(5) . . ?
S1 Cs4 S12 61.10(5) 2_656 . ?
S11 Cs4 S12 31.44(4) . . ?
S6 Cs4 S12 110.93(4) 2_556 . ?
S16 Cs4 S12 87.62(4) . . ?
O2 Cs4 S12 49.20(10) 2_656 4_576 ?
O3 Cs4 S12 111.09(10) . 4_576 ?
S2 Cs4 S12 71.78(5) 3_667 4_576 ?
S15 Cs4 S12 100.50(4) . 4_576 ?
S1 Cs4 S12 109.30(5) 2_656 4_576 ?
S11 Cs4 S12 142.84(4) . 4_576 ?
S6 Cs4 S12 62.51(4) 2_556 4_576 ?
S16 Cs4 S12 94.71(4) . 4_576 ?
S12 Cs4 S12 169.80(3) . 4_576 ?
O2 Cs4 V2 16.69(10) 2_656 2_656 ?
O3 Cs4 V2 94.55(10) . 2_656 ?
S2 Cs4 V2 86.23(4) 3_667 2_656 ?
S15 Cs4 V2 133.24(4) . 2_656 ?
S1 Cs4 V2 94.08(4) 2_656 2_656 ?
S11 Cs4 V2 110.07(4) . 2_656 ?
S6 Cs4 V2 71.71(4) 2_556 2_656 ?
S16 Cs4 V2 122.41(4) . 2_656 ?
S12 Cs4 V2 139.63(4) . 2_656 ?
S12 Cs4 V2 32.80(3) 4_576 2_656 ?
O2 Cs4 V3 86.81(10) 2_656 . ?
O3 Cs4 V3 20.00(10) . . ?
S2 Cs4 V3 81.14(4) 3_667 . ?
S15 Cs4 V3 112.65(4) . . ?
S1 Cs4 V3 97.21(4) 2_656 . ?
S11 Cs4 V3 35.88(4) . . ?
S6 Cs4 V3 151.26(4) 2_556 . ?
S16 Cs4 V3 135.64(4) . . ?
S12 Cs4 V3 55.54(3) . . ?
S12 Cs4 V3 126.11(3) 4_576 . ?
V2 Cs4 V3 101.91(3) 2_656 . ?
O3 Cs5 O2 79.62(14) 3_667 4_566 ?
O3 Cs5 S15 57.20(11) 3_667 3_567 ?
O2 Cs5 S15 111.45(10) 4_566 3_567 ?
O3 Cs5 S10 133.01(11) 3_667 2_546 ?
O2 Cs5 S10 53.55(10) 4_566 2_546 ?
S15 Cs5 S10 132.25(5) 3_567 2_546 ?
O3 Cs5 S16 55.89(11) 3_667 3_567 ?
O2 Cs5 S16 78.01(10) 4_566 3_567 ?
S15 Cs5 S16 34.50(5) 3_567 3_567 ?
S10 Cs5 S16 104.81(5) 2_546 3_567 ?
O3 Cs5 S1 122.97(11) 3_667 1_455 ?
O2 Cs5 S1 151.75(10) 4_566 1_455 ?
S15 Cs5 S1 74.65(5) 3_567 1_455 ?
S10 Cs5 S1 101.16(5) 2_546 1_455 ?
S16 Cs5 S1 100.01(5) 3_567 1_455 ?
O3 Cs5 S16 143.51(11) 3_667 2_546 ?
O2 Cs5 S16 90.67(10) 4_566 2_546 ?
S15 Cs5 S16 154.47(5) 3_567 2_546 ?
S10 Cs5 S16 52.17(4) 2_546 2_546 ?
S16 Cs5 S16 155.71(3) 3_567 2_546 ?
S1 Cs5 S16 79.85(5) 1_455 2_546 ?
O3 Cs5 S11 104.51(11) 3_667 2_646 ?
O2 Cs5 S11 51.12(9) 4_566 2_646 ?
S15 Cs5 S11 159.21(5) 3_567 2_646 ?
S10 Cs5 S11 50.98(4) 2_546 2_646 ?
S16 Cs5 S11 128.95(5) 3_567 2_646 ?
S1 Cs5 S11 126.14(5) 1_455 2_646 ?
S16 Cs5 S11 46.32(4) 2_546 2_646 ?
O3 Cs5 S5 96.92(11) 3_667 . ?
O2 Cs5 S5 153.13(10) 4_566 . ?
S15 Cs5 S5 87.82(5) 3_567 . ?
S10 Cs5 S5 126.08(5) 2_546 . ?
S16 Cs5 S5 122.21(5) 3_567 . ?
S1 Cs5 S5 49.43(4) 1_455 . ?
S16 Cs5 S5 76.24(4) 2_546 . ?
S11 Cs5 S5 105.46(4) 2_646 . ?
O3 Cs5 V3 22.28(10) 3_667 3_667 ?
O2 Cs5 V3 86.62(9) 4_566 3_667 ?
S15 Cs5 V3 36.34(4) 3_567 3_667 ?
S10 Cs5 V3 133.61(4) 2_546 3_667 ?
S16 Cs5 V3 36.39(4) 3_567 3_667 ?
S1 Cs5 V3 108.67(4) 1_455 3_667 ?
S16 Cs5 V3 165.69(4) 2_546 3_667 ?
S11 Cs5 V3 123.74(4) 2_646 3_667 ?
S5 Cs5 V3 100.26(4) . 3_667 ?
O3 Cs5 V2 100.09(10) 3_667 4_566 ?
O2 Cs5 V2 22.52(9) 4_566 4_566 ?
S15 Cs5 V2 131.67(4) 3_567 4_566 ?
S10 Cs5 V2 35.11(4) 2_546 4_566 ?
S16 Cs5 V2 97.21(4) 3_567 4_566 ?
S1 Cs5 V2 136.10(4) 1_455 4_566 ?
S16 Cs5 V2 68.55(4) 2_546 4_566 ?
S11 Cs5 V2 35.03(3) 2_646 4_566 ?
S5 Cs5 V2 139.95(4) . 4_566 ?
V3 Cs5 V2 109.09(3) 3_667 4_566 ?
O3 Cs5 V1 93.91(10) 3_667 1_455 ?
O2 Cs5 V1 171.24(9) 4_566 1_455 ?
S15 Cs5 V1 59.82(4) 3_567 1_455 ?
S10 Cs5 V1 132.12(4) 2_546 1_455 ?
S16 Cs5 V1 93.48(4) 3_567 1_455 ?
S1 Cs5 V1 31.30(3) 1_455 1_455 ?
S16 Cs5 V1 98.01(4) 2_546 1_455 ?
S11 Cs5 V1 137.11(4) 2_646 1_455 ?
S5 Cs5 V1 32.92(3) . 1_455 ?
V3 Cs5 V1 85.23(3) 3_667 1_455 ?
V2 Cs5 V1 165.58(3) 4_566 1_455 ?
O1 V1 S1 106.7(2) . . ?
O1 V1 S3 109.1(2) . 3_667 ?
S1 V1 S3 128.90(9) . 3_667 ?
O1 V1 S4 103.4(2) . 3_667 ?
S1 V1 S4 145.82(10) . 3_667 ?
S3 V1 S4 51.47(8) 3_667 3_667 ?
O1 V1 S2 98.5(2) . . ?
S1 V1 S2 51.45(7) . . ?
S3 V1 S2 87.91(8) 3_667 . ?
S4 V1 S2 138.26(9) 3_667 . ?
O1 V1 S5 102.2(2) . 1_655 ?
S1 V1 S5 83.95(8) . 1_655 ?
S3 V1 S5 121.46(9) 3_667 1_655 ?
S4 V1 S5 74.12(8) 3_667 1_655 ?
S2 V1 S5 134.69(9) . 1_655 ?
O1 V1 Cs2 44.21(19) . . ?
S1 V1 Cs2 64.30(6) . . ?
S3 V1 Cs2 128.61(7) 3_667 . ?
S4 V1 Cs2 147.60(7) 3_667 . ?
S2 V1 Cs2 62.91(6) . . ?
S5 V1 Cs2 108.43(6) 1_655 . ?
O1 V1 Cs3 46.25(19) . . ?
S1 V1 Cs3 125.27(7) . . ?
S3 V1 Cs3 105.83(7) 3_667 . ?
S4 V1 Cs3 67.98(6) 3_667 . ?
S2 V1 Cs3 144.54(7) . . ?
S5 V1 Cs3 64.80(5) 1_655 . ?
Cs2 V1 Cs3 83.67(3) . . ?
O1 V1 Cs3 64.7(2) . 3_667 ?
S1 V1 Cs3 107.69(6) . 3_667 ?
S3 V1 Cs3 59.62(6) 3_667 3_667 ?
S4 V1 Cs3 99.53(7) 3_667 3_667 ?
S2 V1 Cs3 59.15(6) . 3_667 ?
S5 V1 Cs3 164.20(7) 1_655 3_667 ?
Cs2 V1 Cs3 69.04(2) . 3_667 ?
Cs3 V1 Cs3 99.44(3) . 3_667 ?
O1 V1 Cs5 154.5(2) . 1_655 ?
S1 V1 Cs5 56.98(6) . 1_655 ?
S3 V1 Cs5 96.05(6) 3_667 1_655 ?
S4 V1 Cs5 89.08(6) 3_667 1_655 ?
S2 V1 Cs5 85.86(6) . 1_655 ?
S5 V1 Cs5 59.51(5) 1_655 1_655 ?
Cs2 V1 Cs5 120.68(3) . 1_655 ?
Cs3 V1 Cs5 123.69(3) . 1_655 ?
Cs3 V1 Cs5 135.76(3) 3_667 1_655 ?
O2 V2 S10 99.6(2) . 3_566 ?
O2 V2 S12 102.5(2) . 3_666 ?
S10 V2 S12 132.86(9) 3_566 3_666 ?
O2 V2 S9 102.2(2) . . ?
S10 V2 S9 51.37(7) 3_566 . ?
S12 V2 S9 153.30(9) 3_666 . ?
O2 V2 S11 100.1(2) . 3_666 ?
S10 V2 S11 84.02(8) 3_566 3_666 ?
S12 V2 S11 51.46(7) 3_666 3_666 ?
S9 V2 S11 132.63(9) . 3_666 ?
O2 V2 S8 99.0(2) . . ?
S10 V2 S8 129.86(8) 3_566 . ?
S12 V2 S8 86.76(8) 3_666 . ?
S9 V2 S8 79.32(8) . . ?
S11 V2 S8 136.86(9) 3_666 . ?
O2 V2 Cs2 50.28(19) . . ?
S10 V2 Cs2 94.93(6) 3_566 . ?
S12 V2 Cs2 130.92(7) 3_666 . ?
S9 V2 Cs2 61.76(5) . . ?
S11 V2 Cs2 149.93(7) 3_666 . ?
S8 V2 Cs2 64.00(5) . . ?
O2 V2 Cs5 51.18(19) . 4_565 ?
S10 V2 Cs5 59.05(5) 3_566 4_565 ?
S12 V2 Cs5 106.93(6) 3_666 4_565 ?
S9 V2 Cs5 96.51(6) . 4_565 ?
S11 V2 Cs5 67.06(6) 3_666 4_565 ?
S8 V2 Cs5 148.75(7) . 4_565 ?
Cs2 V2 Cs5 86.58(3) . 4_565 ?
O2 V2 Cs4 31.39(19) . 2_646 ?
S10 V2 Cs4 126.12(6) 3_566 2_646 ?
S12 V2 Cs4 71.79(6) 3_666 2_646 ?
S9 V2 Cs4 130.48(6) . 2_646 ?
S11 V2 Cs4 86.11(6) 3_666 2_646 ?
S8 V2 Cs4 90.70(6) . 2_646 ?
Cs2 V2 Cs4 70.23(2) . 2_646 ?
Cs5 V2 Cs4 68.34(2) 4_565 2_646 ?
O3 V3 S13 101.3(2) . 3_666 ?
O3 V3 S14 105.3(2) . 3_666 ?
S13 V3 S14 52.05(7) 3_666 3_666 ?
O3 V3 S15 101.9(2) . 1_655 ?
S13 V3 S15 137.53(9) 3_666 1_655 ?
S14 V3 S15 87.58(8) 3_666 1_655 ?
O3 V3 S16 101.3(2) . 1_655 ?
S13 V3 S16 151.47(9) 3_666 1_655 ?
S14 V3 S16 135.65(9) 3_666 1_655 ?
S15 V3 S16 52.22(8) 1_655 1_655 ?
O3 V3 S11 99.8(2) . . ?
S13 V3 S11 83.34(8) 3_666 . ?
S14 V3 S11 131.89(9) 3_666 . ?
S15 V3 S11 126.45(8) 1_655 . ?
S16 V3 S11 75.81(8) 1_655 . ?
O3 V3 Cs5 45.15(19) . 3_667 ?
S13 V3 Cs5 144.40(7) 3_666 3_667 ?
S14 V3 Cs5 116.74(7) 3_666 3_667 ?
S15 V3 Cs5 60.15(6) 1_655 3_667 ?
S16 V3 Cs5 62.91(6) 1_655 3_667 ?
S11 V3 Cs5 110.14(6) . 3_667 ?
O3 V3 Cs4 42.45(19) . . ?
S13 V3 Cs4 93.83(6) 3_666 . ?
S14 V3 Cs4 131.94(6) 3_666 . ?
S15 V3 Cs4 126.79(6) 1_655 . ?
S16 V3 Cs4 91.14(6) 1_655 . ?
S11 V3 Cs4 57.34(5) . . ?
Cs5 V3 Cs4 69.38(2) 3_667 . ?
O3 V3 Cs3 49.7(2) . . ?
S13 V3 Cs3 70.09(6) 3_666 . ?
S14 V3 Cs3 55.61(5) 3_666 . ?
S15 V3 Cs3 99.81(6) 1_655 . ?
S16 V3 Cs3 138.44(7) 1_655 . ?
S11 V3 Cs3 130.87(6) . . ?
Cs5 V3 Cs3 76.75(2) 3_667 . ?
Cs4 V3 Cs3 83.36(2) . . ?
S2 S1 V1 66.81(9) . . ?
S2 S1 Cs4 139.05(10) . 2_646 ?
V1 S1 Cs4 140.08(9) . 2_646 ?
S2 S1 Cs2 72.27(8) . . ?
V1 S1 Cs2 80.28(7) . . ?
Cs4 S1 Cs2 82.33(5) 2_646 . ?
S2 S1 Cs5 112.74(10) . 1_655 ?
V1 S1 Cs5 91.72(7) . 1_655 ?
Cs4 S1 Cs5 98.67(5) 2_646 1_655 ?
Cs2 S1 Cs5 168.12(6) . 1_655 ?
S1 S2 V1 61.75(8) . . ?
S1 S2 Cs4 109.20(10) . 3_667 ?
V1 S2 Cs4 130.50(8) . 3_667 ?
S1 S2 Cs3 140.62(10) . 3_667 ?
V1 S2 Cs3 84.93(6) . 3_667 ?
Cs4 S2 Cs3 108.41(5) 3_667 3_667 ?
S1 S2 Cs2 74.37(8) . . ?
V1 S2 Cs2 79.93(6) . . ?
Cs4 S2 Cs2 148.15(6) 3_667 . ?
Cs3 S2 Cs2 79.94(4) 3_667 . ?
S4 S3 V1 65.23(9) . 3_667 ?
S4 S3 Cs3 127.90(10) . . ?
V1 S3 Cs3 85.80(7) 3_667 . ?
S4 S3 Cs1 135.05(10) . . ?
V1 S3 Cs1 153.81(9) 3_667 . ?
Cs3 S3 Cs1 88.82(5) . . ?
S4 S3 Cs2 63.56(8) . . ?
V1 S3 Cs2 105.59(7) 3_667 . ?
Cs3 S3 Cs2 86.36(5) . . ?
Cs1 S3 Cs2 99.61(5) . . ?
S3 S4 V1 63.30(9) . 3_667 ?
S3 S4 Cs3 124.37(10) . 1_455 ?
V1 S4 Cs3 132.20(9) 3_667 1_455 ?
S3 S4 Cs2 86.89(9) . . ?
V1 S4 Cs2 118.36(8) 3_667 . ?
Cs3 S4 Cs2 109.37(5) 1_455 . ?
S3 S4 Cs3 120.14(10) . 3_667 ?
V1 S4 Cs3 76.55(6) 3_667 3_667 ?
Cs3 S4 Cs3 115.46(6) 1_455 3_667 ?
Cs2 S4 Cs3 74.81(4) . 3_667 ?
S6 S5 V1 113.93(10) . 1_455 ?
S6 S5 Cs2 77.93(8) . . ?
V1 S5 Cs2 164.74(8) 1_455 . ?
S6 S5 Cs3 97.17(8) . 1_455 ?
V1 S5 Cs3 78.53(6) 1_455 1_455 ?
Cs2 S5 Cs3 110.50(5) . 1_455 ?
S6 S5 Cs5 96.41(8) . . ?
V1 S5 Cs5 87.56(6) 1_455 . ?
Cs2 S5 Cs5 81.36(4) . . ?
Cs3 S5 Cs5 163.59(6) 1_455 . ?
S7 S6 S5 107.36(12) 3_566 . ?
S7 S6 Cs4 111.13(9) 3_566 2_546 ?
S5 S6 Cs4 125.10(9) . 2_546 ?
S7 S6 Cs2 102.13(9) 3_566 . ?
S5 S6 Cs2 68.67(7) . . ?
Cs4 S6 Cs2 134.74(6) 2_546 . ?
S6 S7 S8 110.97(12) 3_566 3_666 ?
S6 S7 Cs3 98.98(9) 3_566 3_666 ?
S8 S7 Cs3 73.61(8) 3_666 3_666 ?
S6 S7 Cs1 144.84(10) 3_566 . ?
S8 S7 Cs1 95.73(9) 3_666 . ?
Cs3 S7 Cs1 110.58(5) 3_666 . ?
S7 S8 V2 112.52(10) 3_666 . ?
S7 S8 Cs2 124.18(10) 3_666 . ?
V2 S8 Cs2 78.55(6) . . ?
S7 S8 Cs3 73.33(8) 3_666 . ?
V2 S8 Cs3 172.17(8) . . ?
Cs2 S8 Cs3 93.87(5) . . ?
S7 S8 Cs1 125.82(10) 3_666 . ?
V2 S8 Cs1 96.08(6) . . ?
Cs2 S8 Cs1 105.47(5) . . ?
Cs3 S8 Cs1 83.94(4) . . ?
S10 S9 V2 63.55(8) 3_566 . ?
S10 S9 Cs2 115.04(9) 3_566 . ?
V2 S9 Cs2 81.32(6) . . ?
S10 S9 Cs1 125.58(9) 3_566 . ?
V2 S9 Cs1 106.47(7) . . ?
Cs2 S9 Cs1 115.65(6) . . ?
S10 S9 Cs1 67.20(7) 3_566 3_566 ?
V2 S9 Cs1 125.85(7) . 3_566 ?
Cs2 S9 Cs1 141.71(6) . 3_566 ?
Cs1 S9 Cs1 84.61(4) . 3_566 ?
S9 S10 V2 65.08(8) 3_566 3_566 ?
S9 S10 Cs1 79.59(8) 3_566 . ?
V2 S10 Cs1 138.00(8) 3_566 . ?
S9 S10 Cs5 123.77(9) 3_566 2_556 ?
V2 S10 Cs5 85.84(6) 3_566 2_556 ?
Cs1 S10 Cs5 134.54(6) . 2_556 ?
S12 S11 V2 63.42(8) . 3_666 ?
S12 S11 V3 113.76(10) . . ?
V2 S11 V3 90.36(8) 3_666 . ?
S12 S11 Cs4 84.61(8) . . ?
V2 S11 Cs4 143.49(8) 3_666 . ?
V3 S11 Cs4 86.78(6) . . ?
S12 S11 Cs5 123.68(9) . 2_656 ?
V2 S11 Cs5 77.90(6) 3_666 2_656 ?
V3 S11 Cs5 105.30(7) . 2_656 ?
Cs4 S11 Cs5 137.74(6) . 2_656 ?
S11 S12 V2 65.12(8) . 3_666 ?
S11 S12 Cs1 123.53(9) . . ?
V2 S12 Cs1 110.42(7) 3_666 . ?
S11 S12 Cs4 63.96(7) . . ?
V2 S12 Cs4 126.13(7) 3_666 . ?
Cs1 S12 Cs4 84.37(4) . . ?
S11 S12 Cs4 92.51(8) . 4_575 ?
V2 S12 Cs4 75.40(6) 3_666 4_575 ?
Cs1 S12 Cs4 143.08(6) . 4_575 ?
Cs4 S12 Cs4 122.76(5) . 4_575 ?
S14 S13 V3 64.16(8) . 3_666 ?
S14 S13 Cs1 135.74(10) . 3_666 ?
V3 S13 Cs1 130.64(8) 3_666 3_666 ?
S14 S13 Cs1 75.81(8) . . ?
V3 S13 Cs1 132.48(8) 3_666 . ?
Cs1 S13 Cs1 95.76(5) 3_666 . ?
S14 S13 Cs3 58.92(7) . 3_666 ?
V3 S13 Cs3 77.36(6) 3_666 3_666 ?
Cs1 S13 Cs3 82.18(4) 3_666 3_666 ?
Cs1 S13 Cs3 103.60(5) . 3_666 ?
S13 S14 V3 63.79(8) . 3_666 ?
S13 S14 Cs3 90.89(8) . 3_666 ?
V3 S14 Cs3 90.81(6) 3_666 3_666 ?
S13 S14 Cs1 123.35(9) . 3_566 ?
V3 S14 Cs1 100.99(7) 3_666 3_566 ?
Cs3 S14 Cs1 145.60(6) 3_666 3_566 ?
S13 S14 Cs1 71.73(8) . . ?
V3 S14 Cs1 128.71(8) 3_666 . ?
Cs3 S14 Cs1 114.74(5) 3_666 . ?
Cs1 S14 Cs1 82.61(4) 3_566 . ?
S16 S15 V3 64.36(8) . 1_455 ?
S16 S15 Cs4 82.00(8) . . ?
V3 S15 Cs4 144.41(8) 1_455 . ?
S16 S15 Cs5 75.79(8) . 3_567 ?
V3 S15 Cs5 83.51(6) 1_455 3_567 ?
Cs4 S15 Cs5 99.89(5) . 3_567 ?
S16 S15 Cs1 118.82(9) . . ?
V3 S15 Cs1 94.97(7) 1_455 . ?
Cs4 S15 Cs1 91.19(5) . . ?
Cs5 S15 Cs1 163.03(6) 3_567 . ?
S15 S16 V3 63.42(8) . 1_455 ?
S15 S16 Cs5 69.71(8) . 3_567 ?
V3 S16 Cs5 80.70(6) 1_455 3_567 ?
S15 S16 Cs5 130.07(10) . 2_556 ?
V3 S16 Cs5 110.28(7) 1_455 2_556 ?
Cs5 S16 Cs5 159.85(6) 3_567 2_556 ?
S15 S16 Cs4 64.67(8) . . ?
V3 S16 Cs4 126.82(8) 1_455 . ?
Cs5 S16 Cs4 91.92(5) 3_567 . ?
Cs5 S16 Cs4 94.30(5) 2_556 . ?
V1 O1 Cs2 114.0(2) . . ?
V1 O1 Cs3 111.8(2) . . ?
Cs2 O1 Cs3 119.80(17) . . ?
V1 O1 Cs3 92.4(2) . 3_667 ?
Cs2 O1 Cs3 84.77(12) . 3_667 ?
Cs3 O1 Cs3 129.59(16) . 3_667 ?
V2 O2 Cs4 131.9(3) . 2_646 ?
V2 O2 Cs2 106.2(2) . . ?
Cs4 O2 Cs2 100.54(15) 2_646 . ?
V2 O2 Cs5 106.3(2) . 4_565 ?
Cs4 O2 Cs5 96.00(14) 2_646 4_565 ?
Cs2 O2 Cs5 116.48(16) . 4_565 ?
V3 O3 Cs5 112.6(2) . 3_667 ?
V3 O3 Cs4 117.6(3) . . ?
Cs5 O3 Cs4 96.34(15) 3_667 . ?
V3 O3 Cs3 109.1(2) . . ?
Cs5 O3 Cs3 103.91(15) 3_667 . ?
Cs4 O3 Cs3 115.90(16) . . ?

loop_
_geom_bond_atom_site_label_1
_geom_bond_atom_site_label_2
_geom_bond_distance
_geom_bond_site_symmetry_2
_geom_bond_publ_flag
Cs1 S10 3.4504(19) . ?
Cs1 S13 3.5082(19) 3_666 ?
Cs1 S9 3.524(2) . ?
Cs1 S3 3.622(2) . ?
Cs1 S14 3.628(2) 3_566 ?
Cs1 S13 3.645(2) . ?
Cs1 S9 3.681(2) 3_566 ?
Cs1 S14 3.721(2) . ?
Cs1 S7 3.780(2) . ?
Cs1 S12 3.817(2) . ?
Cs1 S15 3.846(2) . ?
Cs1 S8 3.866(2) . ?
Cs2 O1 3.006(5) . ?
Cs2 O2 3.138(5) . ?
Cs2 S9 3.490(2) . ?
Cs2 S5 3.531(2) . ?
Cs2 S2 3.560(2) . ?
Cs2 S8 3.591(2) . ?
Cs2 S1 3.599(2) . ?
Cs2 S6 3.707(2) . ?
Cs2 S4 3.712(2) . ?
Cs2 V2 3.9165(14) . ?
Cs2 V1 3.9370(14) . ?
Cs2 S3 4.139(2) . ?
Cs3 O1 3.094(5) . ?
Cs3 O3 3.432(5) . ?
Cs3 S14 3.508(2) 3_666 ?
Cs3 S2 3.535(2) 3_667 ?
Cs3 S4 3.540(2) 1_655 ?
Cs3 S3 3.548(2) . ?
Cs3 S7 3.627(2) 3_666 ?
Cs3 S8 3.632(2) . ?
Cs3 S5 3.671(2) 1_655 ?
Cs3 O1 3.711(5) 3_667 ?
Cs3 S4 3.790(2) 3_667 ?
Cs3 V1 3.9759(14) . ?
Cs4 O2 2.949(5) 2_656 ?
Cs4 O3 3.207(5) . ?
Cs4 S2 3.404(2) 3_667 ?
Cs4 S15 3.432(2) . ?
Cs4 S1 3.513(2) 2_656 ?
Cs4 S11 3.5525(19) . ?
Cs4 S6 3.633(2) 2_556 ?
Cs4 S16 3.760(2) . ?
Cs4 S12 3.936(2) . ?
Cs4 S12 4.135(2) 4_576 ?
Cs4 V2 4.2121(14) 2_656 ?
Cs4 V3 4.2131(14) . ?
Cs5 O3 3.039(5) 3_667 ?
Cs5 O2 3.307(5) 4_566 ?
Cs5 S15 3.455(2) 3_567 ?
Cs5 S10 3.503(2) 2_546 ?
Cs5 S16 3.571(2) 3_567 ?
Cs5 S1 3.735(2) 1_455 ?
Cs5 S16 3.743(2) 2_546 ?
Cs5 S11 3.837(2) 2_646 ?
Cs5 S5 3.841(2) . ?
Cs5 V3 3.9582(14) 3_667 ?
Cs5 V2 4.0743(14) 4_566 ?
Cs5 V1 4.4531(14) 1_455 ?
V1 O1 1.598(5) . ?
V1 S1 2.315(2) . ?
V1 S3 2.334(2) 3_667 ?
V1 S4 2.373(2) 3_667 ?
V1 S2 2.415(2) . ?
V1 S5 2.422(2) 1_655 ?
V1 Cs3 4.1013(13) 3_667 ?
V1 Cs5 4.4531(14) 1_655 ?
V2 O2 1.626(5) . ?
V2 S10 2.350(2) 3_566 ?
V2 S12 2.358(2) 3_666 ?
V2 S9 2.380(2) . ?
V2 S11 2.392(2) 3_666 ?
V2 S8 2.430(2) . ?
V2 Cs5 4.0743(14) 4_565 ?
V2 Cs4 4.2121(14) 2_646 ?
V3 O3 1.625(5) . ?
V3 S13 2.344(2) 3_666 ?
V3 S14 2.351(2) 3_666 ?
V3 S15 2.361(2) 1_655 ?
V3 S16 2.380(2) 1_655 ?
V3 S11 2.473(2) . ?
V3 Cs5 3.9582(14) 3_667 ?
S1 S2 2.055(3) . ?
S1 Cs4 3.513(2) 2_646 ?
S1 Cs5 3.735(2) 1_655 ?
S2 Cs4 3.404(2) 3_667 ?
S2 Cs3 3.535(2) 3_667 ?
S3 S4 2.044(3) . ?
S3 V1 2.334(2) 3_667 ?
S4 V1 2.373(2) 3_667 ?
S4 Cs3 3.540(2) 1_455 ?
S4 Cs3 3.790(2) 3_667 ?
S5 S6 2.087(3) . ?
S5 V1 2.422(2) 1_455 ?
S5 Cs3 3.671(2) 1_455 ?
S6 S7 2.063(3) 3_566 ?
S6 Cs4 3.633(2) 2_546 ?
S7 S6 2.063(3) 3_566 ?
S7 S8 2.066(3) 3_666 ?
S7 Cs3 3.627(2) 3_666 ?
S8 S7 2.066(3) 3_666 ?
S9 S10 2.050(3) 3_566 ?
S9 Cs1 3.681(2) 3_566 ?
S10 S9 2.050(3) 3_566 ?
S10 V2 2.350(2) 3_566 ?
S10 Cs5 3.503(2) 2_556 ?
S11 S12 2.062(3) . ?
S11 V2 2.392(2) 3_666 ?
S11 Cs5 3.837(2) 2_656 ?
S12 V2 2.358(2) 3_666 ?
S12 Cs4 4.135(2) 4_575 ?
S13 S14 2.060(3) . ?
S13 V3 2.344(2) 3_666 ?
S13 Cs1 3.5082(19) 3_666 ?
S13 Cs3 4.096(2) 3_666 ?
S14 V3 2.351(2) 3_666 ?
S14 Cs3 3.508(2) 3_666 ?
S14 Cs1 3.628(2) 3_566 ?
S15 S16 2.086(3) . ?
S15 V3 2.361(2) 1_455 ?
S15 Cs5 3.455(2) 3_567 ?
S16 V3 2.380(2) 1_455 ?
S16 Cs5 3.571(2) 3_567 ?
S16 Cs5 3.743(2) 2_556 ?
O1 Cs3 3.711(5) 3_667 ?
O2 Cs4 2.949(5) 2_646 ?
O2 Cs5 3.307(5) 4_565 ?
O3 Cs5 3.039(5) 3_667 ?
